data_7027101
loop_
_publ_author_name
'Bazzicalupi, Carla'
'Bencini, Andrea'
'Fusi, Vieri'
'Giorgi, Claudia'
'Paoletti, Piero'
'Valtancoli, Barbara'

_publ_section_title
;
 Lead complexation by novel phenanthroline-containing
 macrocycles&#x200A;&#x2020;
;
_journal_issue 3
_journal_name_full 'Journal of the Chemical Society, Dalton Transactions'
_journal_page_first 393
_journal_paper_doi 10.1039/a806800c
_journal_year 1999
_chemical_formula_moiety
;
Pb 2+, C22 H31 N7, Cl O4 1-, B C24 H20 1-
;
_chemical_formula_structural
;
(Pb) (C22 H31 N7) (Cl O4) (B C24 H20)
;
_chemical_formula_sum 'C46 H51 B Cl N7 O4 Pb'
_chemical_formula_weight 1019.39
_chemical_name_systematic
;
 ?
;
_space_group_IT_number 2
_symmetry_cell_setting triclinic
_symmetry_space_group_name_Hall '-P 1'
_symmetry_space_group_name_H-M 'P -1'
_atom_sites_solution_hydrogens geom
_atom_sites_solution_primary heavy
_atom_sites_solution_secondary difmap
_audit_creation_method SHELXL
_cell_angle_alpha 89.16(7)
_cell_angle_beta 84.90(10)
_cell_angle_gamma 71.90(10)
_cell_formula_units_Z 2
_cell_length_a 9.777(7)
_cell_length_b 13.700(10)
_cell_length_c 16.750(10)
_cell_measurement_reflns_used 22
_cell_measurement_temperature 298
_cell_measurement_theta_max 11.2
_cell_measurement_theta_min 6.2
_cell_volume 2124(3)
_computing_cell_refinement 'CAD4 Enraf-Nonius'
_computing_data_collection 'CAD4 Enraf-Nonius'
_computing_data_reduction 'CAD4 Enraf-Nonius'
_computing_molecular_graphics 'ORTEP (Johnson,1971)'
_computing_publication_material
;
SHELXL-93 (Sheldrick, 1993), PARST93 (Nardelli,1993)
;
_computing_structure_refinement 'SHELXL-93 (Sheldrick, 1993)'
_computing_structure_solution 'patterson metod'
_diffrn_ambient_temperature 298
_diffrn_measurement_device 'CAD4 Enraf-Nonius'
_diffrn_measurement_method \q/2\q
_diffrn_radiation_monochromator graphite
_diffrn_radiation_source 'fine-focus sealed tube'
_diffrn_radiation_type MoK\a
_diffrn_radiation_wavelength 0.71069
_diffrn_reflns_av_R_equivalents 0.0611
_diffrn_reflns_av_sigmaI/netI 0.1580
_diffrn_reflns_limit_h_max 11
_diffrn_reflns_limit_h_min -11
_diffrn_reflns_limit_k_max 16
_diffrn_reflns_limit_k_min -16
_diffrn_reflns_limit_l_max 19
_diffrn_reflns_limit_l_min 0
_diffrn_reflns_number 7724
_diffrn_reflns_theta_max 24.97
_diffrn_reflns_theta_min 2.61
_diffrn_standards_interval_time 60
_diffrn_standards_number 2
_exptl_absorpt_coefficient_mu 4.088
_exptl_absorpt_correction_type 'refdelf (Walker and Stuart, 1983)'
_exptl_crystal_colour colorless
_exptl_crystal_density_diffrn 1.594
_exptl_crystal_description prismatic
_exptl_crystal_F_000 1024
_exptl_crystal_size_max 0.3
_exptl_crystal_size_mid 0.1
_exptl_crystal_size_min 0.1
_refine_diff_density_max 1.822
_refine_diff_density_min -3.084
_refine_diff_density_rms 0.217
_refine_ls_extinction_method none
_refine_ls_goodness_of_fit_all 1.026
_refine_ls_goodness_of_fit_obs 1.142
_refine_ls_hydrogen_treatment refU
_refine_ls_matrix_type full
_refine_ls_number_parameters 550
_refine_ls_number_reflns 7443
_refine_ls_number_restraints 0
_refine_ls_restrained_S_all 1.031
_refine_ls_restrained_S_obs 1.142
_refine_ls_R_factor_all 0.1910
_refine_ls_R_factor_obs 0.1031
_refine_ls_shift/esd_max 0.561
_refine_ls_shift/esd_mean 0.028
_refine_ls_structure_factor_coef Fsqd
_refine_ls_weighting_details 'w=1/[\s^2^(Fo^2^)+(0.1841P)^2^+0.0000P] where P=(Fo^2^+2Fc^2^)/3'
_refine_ls_weighting_scheme calc
_refine_ls_wR_factor_all 0.3231
_refine_ls_wR_factor_obs 0.2519
_reflns_number_observed 3779
_reflns_number_total 7447
_reflns_observed_criterion >2sigma(I)
_cod_data_source_file 806800csup1.cif
_cod_data_source_block '[PbL3](ClO4)(BPh4)'
_cod_depositor_comments
;
The following automatic conversions were performed:

'_refine_ls_weighting_scheme' value 'calc
w=1/[\s^2^(Fo^2^)+(0.1841P)^2^+0.0000P] where P=(Fo^2^+2Fc^2^)/3' was
changed to 'calc'. New tag '_refine_ls_weighting_details' was
created. The value of the new tag was set to
'w=1/[\s^2^(Fo^2^)+(0.1841P)^2^+0.0000P] where P=(Fo^2^+2Fc^2^)/3'.

Automatic conversion script
Id: cif_fix_values 3143 2015-03-26 13:38:13Z robertas 
;
_cod_original_cell_volume 2123.9(25)
_cod_database_code 7027101

loop_
_symmetry_equiv_pos_as_xyz
'x, y, z'
'-x, -y, -z'

loop_
_atom_site_aniso_label
_atom_site_aniso_U_11
_atom_site_aniso_U_22
_atom_site_aniso_U_33
_atom_site_aniso_U_23
_atom_site_aniso_U_13
_atom_site_aniso_U_12
Pb 0.0611(4) 0.0677(4) 0.0551(4) 0.0032(3) -0.0072(3) -0.0277(3)
Cl 0.072(3) 0.096(4) 0.091(4) -0.001(3) -0.014(3) -0.030(3)
O11 0.099(12) 0.184(18) 0.144(16) -0.023(14) -0.022(12) -0.052(12)
O12 0.207(23) 0.142(16) 0.156(18) -0.085(14) 0.013(17) -0.029(16)
O13 0.089(14) 0.444(49) 0.136(19) 0.005(24) -0.046(13) 0.009(21)
O14 0.248(25) 0.289(30) 0.327(40) 0.099(29) 0.070(28) -0.150(24)
N1 0.054(8) 0.071(9) 0.080(10) 0.011(8) -0.031(7) -0.021(7)
C1 0.052(9) 0.080(12) 0.060(11) -0.012(9) -0.011(8) -0.014(9)
C2 0.095(12) 0.085(12) 0.061(11) -0.002(9) -0.026(10) -0.051(10)
C3 0.105(15) 0.138(19) 0.066(13) -0.010(13) -0.008(12) -0.060(14)
C4 0.054(10) 0.159(19) 0.062(12) -0.019(12) 0.017(9) -0.052(11)
C5 0.059(10) 0.093(13) 0.046(9) -0.003(9) -0.003(8) -0.021(9)
C6 0.071(9) 0.072(10) 0.063(10) 0.013(8) -0.037(8) -0.042(8)
C7 0.094(13) 0.089(13) 0.066(12) 0.025(10) -0.033(10) -0.036(11)
C8 0.099(14) 0.073(13) 0.100(16) 0.014(11) -0.043(12) -0.035(11)
C9 0.170(19) 0.101(15) 0.072(13) 0.030(11) -0.053(14) -0.079(14)
N2 0.065(9) 0.054(8) 0.081(11) 0.008(8) 0.000(8) -0.022(7)
C10 0.095(14) 0.058(11) 0.090(15) 0.004(11) -0.008(12) -0.028(10)
C11 0.090(15) 0.060(13) 0.123(20) -0.017(13) 0.008(15) -0.009(11)
C12 0.116(19) 0.048(12) 0.136(22) -0.005(14) -0.023(17) 0.006(12)
C13 0.098(15) 0.074(13) 0.074(13) -0.029(11) 0.013(12) -0.018(11)
N3 0.088(11) 0.103(13) 0.066(10) -0.005(9) 0.009(9) -0.038(10)
C14 0.172(25) 0.119(20) 0.059(14) -0.012(13) 0.033(15) -0.039(19)
C15 0.120(19) 0.108(18) 0.077(15) -0.001(13) -0.016(14) -0.037(15)
N4 0.093(11) 0.136(15) 0.090(12) -0.019(11) 0.009(10) -0.054(11)
C16 0.063(13) 0.167(24) 0.077(14) -0.034(16) -0.030(11) 0.021(15)
C17 0.128(22) 0.223(35) 0.090(18) 0.050(21) -0.049(17) -0.040(24)
N5 0.094(11) 0.087(11) 0.079(11) 0.013(9) -0.007(9) -0.045(9)
C18 0.075(14) 0.154(23) 0.242(37) 0.081(24) -0.038(20) -0.055(15)
C19 0.152(20) 0.085(15) 0.119(20) 0.004(14) 0.030(17) -0.065(14)
N6 0.032(7) 0.165(17) 0.152(18) -0.040(15) 0.019(10) -0.049(9)
C20' 0.031(25) 0.063(32) 0.117(44) -0.063(32) -0.027(28) 0.003(24)
C20 0.106(22) 0.056(17) 0.197(40) 0.014(21) -0.058(25) -0.038(16)
C21 0.124(16) 0.060(11) 0.075(13) -0.013(10) -0.009(12) -0.036(11)
N7 0.069(9) 0.068(10) 0.080(11) -0.023(9) 0.003(9) -0.008(8)
C22 0.054(11) 0.100(16) 0.086(14) -0.037(13) -0.005(11) 0.008(11)
B 0.050(10) 0.092(15) 0.077(13) 0.042(11) -0.032(10) -0.028(10)
C23 0.065(10) 0.070(11) 0.043(9) 0.005(8) -0.003(8) -0.026(8)
C24 0.053(10) 0.086(13) 0.061(11) -0.020(10) 0.002(9) -0.017(9)
C25 0.059(10) 0.101(15) 0.099(15) -0.001(13) -0.030(11) -0.026(10)
C26 0.132(18) 0.060(12) 0.053(11) -0.014(9) -0.009(12) -0.018(12)
C27 0.080(14) 0.087(14) 0.104(16) -0.051(13) 0.002(13) -0.013(12)
C28 0.073(11) 0.070(12) 0.066(12) -0.001(10) 0.004(10) -0.022(9)
C29 0.048(9) 0.063(10) 0.057(10) 0.016(8) -0.009(8) -0.010(8)
C30 0.080(12) 0.047(9) 0.054(10) 0.005(8) 0.014(9) -0.006(9)
C31 0.071(12) 0.082(13) 0.063(12) -0.010(10) 0.003(10) -0.007(10)
C32 0.067(12) 0.077(13) 0.079(13) 0.033(11) 0.008(10) -0.004(10)
C33 0.043(9) 0.087(12) 0.094(14) 0.023(11) 0.006(10) -0.028(8)
C34 0.047(8) 0.081(11) 0.068(11) 0.003(9) 0.009(8) -0.033(8)
C35 0.059(9) 0.069(10) 0.081(12) 0.011(9) -0.017(9) -0.035(8)
C36 0.103(14) 0.063(11) 0.073(13) 0.013(10) 0.005(11) -0.032(10)
C38 0.081(12) 0.057(11) 0.117(17) 0.029(11) -0.032(12) -0.019(10)
C37 0.098(14) 0.056(11) 0.085(14) 0.027(10) -0.017(12) -0.018(10)
C39 0.122(16) 0.051(11) 0.063(12) 0.000(9) -0.013(12) -0.016(11)
C40 0.075(11) 0.053(10) 0.069(11) -0.006(9) -0.012(10) -0.012(9)
C41 0.064(9) 0.057(9) 0.054(10) -0.001(8) 0.000(8) -0.025(8)
C42 0.053(9) 0.093(13) 0.056(10) 0.013(9) -0.003(8) -0.030(9)
C43 0.072(10) 0.145(16) 0.074(13) 0.014(12) 0.001(10) -0.077(11)
C44 0.054(10) 0.110(15) 0.076(13) -0.005(11) 0.005(10) -0.040(10)
C45 0.049(10) 0.148(20) 0.080(14) -0.005(14) -0.008(10) -0.037(12)
C46 0.069(11) 0.087(13) 0.069(12) 0.008(10) -0.008(10) -0.034(10)

loop_
_atom_site_label
_atom_site_type_symbol
_atom_site_fract_x
_atom_site_fract_y
_atom_site_fract_z
_atom_site_U_iso_or_equiv
_atom_site_thermal_displace_type
_atom_site_occupancy
_atom_site_calc_flag
_atom_site_refinement_flags
Pb Pb 0.42069(7) 0.22344(6) 0.31432(4) 0.0594(2) Uani 1 d .
Cl Cl 0.9437(6) 0.3370(4) 0.3431(4) 0.085(2) Uani 1 d .
O11 O 1.0941(20) 0.2872(17) 0.3333(13) 0.140(7) Uani 1 d .
O12 O 0.9022(28) 0.4196(17) 0.3882(14) 0.175(10) Uani 1 d .
O13 O 0.8848(23) 0.3483(30) 0.2745(15) 0.242(18) Uani 1 d .
O14 O 0.8805(34) 0.2782(27) 0.3873(24) 0.279(18) Uani 1 d .
N1 N 0.4543(15) 0.2026(11) 0.4771(9) 0.067(4) Uani 1 d .
C1 C 0.5385(18) 0.1266(15) 0.5145(11) 0.065(5) Uani 1 d .
C2 C 0.5390(21) 0.1126(15) 0.5972(11) 0.074(5) Uani 1 d .
C3 C 0.4345(26) 0.1832(21) 0.6439(13) 0.098(7) Uani 1 d .
H3 H 0.4290 0.1769 0.6994 0.050 Uiso 1 calc .
C4 C 0.3356(20) 0.2652(20) 0.6084(12) 0.088(7) Uani 1 d .
H4 H 0.2658 0.3148 0.6400 0.050 Uiso 1 calc .
C5 C 0.3432(19) 0.2714(16) 0.5267(10) 0.066(5) Uani 1 d .
C6 C 0.6531(18) 0.0576(13) 0.4607(10) 0.062(4) Uani 1 d .
C7 C 0.7582(23) -0.0243(16) 0.4956(12) 0.080(6) Uani 1 d .
C8 C 0.7450(24) -0.0336(16) 0.5776(14) 0.087(6) Uani 1 d .
H8 H 0.8132 -0.0875 0.6004 0.050 Uiso 1 calc .
C9 C 0.6414(30) 0.0293(19) 0.6268(13) 0.103(7) Uani 1 d .
H9 H 0.6380 0.0170 0.6816 0.050 Uiso 1 calc .
N2 N 0.6491(15) 0.0691(11) 0.3825(10) 0.066(4) Uani 1 d .
C10 C 0.7487(23) -0.0024(15) 0.3333(14) 0.080(6) Uani 1 d .
C11 C 0.8559(25) -0.0811(16) 0.3640(17) 0.095(8) Uani 1 d .
H11 H 0.9260 -0.1261 0.3293 0.050 Uiso 1 calc .
C12 C 0.8605(29) -0.0939(17) 0.4468(18) 0.107(9) Uani 1 d .
H12 H 0.9309 -0.1479 0.4679 0.050 Uiso 1 calc .
C13 C 0.7309(25) 0.0061(16) 0.2479(12) 0.085(7) Uani 1 d .
H13A H 0.6643(25) -0.0303(16) 0.2357(12) 0.050 Uiso 1 calc R
H13B H 0.8234(25) -0.0282(16) 0.2187(12) 0.050 Uiso 1 calc R
N3 N 0.6777(19) 0.1109(14) 0.2185(10) 0.085(5) Uani 1 d .
H3A H 0.7479 0.1451 0.2231 0.050 Uiso 1 d .
C14 C 0.6511(32) 0.1086(22) 0.1322(13) 0.121(10) Uani 1 d .
H14A H 0.6473(32) 0.1744(22) 0.1085(13) 0.050 Uiso 1 calc R
H14B H 0.7308(32) 0.0563(22) 0.1040(13) 0.050 Uiso 1 calc R
C15 C 0.5150(27) 0.0870(20) 0.1217(15) 0.101(8) Uani 1 d .
H15A H 0.5058(27) 0.0839(20) 0.0647(15) 0.050 Uiso 1 calc R
H15B H 0.5228(27) 0.0195(20) 0.1430(15) 0.050 Uiso 1 calc R
N4 N 0.3894(20) 0.1553(16) 0.1567(12) 0.103(6) Uani 1 d .
H4A H 0.3100 0.1200 0.1600 0.050 Uiso 1 d .
C16 C 0.3398(24) 0.2554(21) 0.1070(14) 0.114(10) Uani 1 d .
H16A H 0.4252(24) 0.2723(21) 0.0859(14) 0.050 Uiso 1 calc R
H16B H 0.2939(24) 0.2408(21) 0.0616(14) 0.050 Uiso 1 calc R
C17 C 0.2479(33) 0.3393(27) 0.1460(16) 0.149(13) Uani 1 d .
H17A H 0.1617(33) 0.3243(27) 0.1683(16) 0.050 Uiso 1 calc R
H17B H 0.2194(33) 0.3956(27) 0.1090(16) 0.050 Uiso 1 calc R
N5 N 0.3238(19) 0.3692(13) 0.2130(10) 0.083(5) Uani 1 d .
H5 H 0.2500(19) 0.4151(13) 0.2428(10) 0.050 Uiso 1 calc R
C18 C 0.4146(24) 0.4269(23) 0.1888(23) 0.152(13) Uani 1 d .
H18A H 0.3712(24) 0.4966(23) 0.2093(23) 0.050 Uiso 1 calc R
H18B H 0.4232(24) 0.4297(23) 0.1308(23) 0.050 Uiso 1 calc R
C19 C 0.5602(29) 0.3852(19) 0.2165(16) 0.115(9) Uani 1 d .
H19A H 0.6060(29) 0.4388(19) 0.2131(16) 0.050 Uiso 1 calc R
H19B H 0.6170(29) 0.3300(19) 0.1804(16) 0.050 Uiso 1 calc R
N6 N 0.5644(15) 0.3432(17) 0.3046(14) 0.113(7) Uani 1 d .
H6 H 0.6558 0.3145 0.3177 0.050 Uiso 0.50 d P
H6' H 0.6536 0.3009 0.3010 0.050 Uiso 0.50 d P
C20' C 0.5539(52) 0.3761(43) 0.4059(40) 0.072(18) Uani 0.30 d P
H20A H 0.4205 0.4900 0.3133 0.050 Uiso 0.50 d P
H20B H 0.5640 0.4810 0.3525 0.050 Uiso 0.50 d P
H20C H 0.5853 0.3212 0.4354 0.050 Uiso 0.50 d P
H20D H 0.6120 0.4246 0.4096 0.050 Uiso 0.50 d P
C20 C 0.4947(37) 0.4479(23) 0.3424(28) 0.114(13) Uani 0.70 d P
C21 C 0.4162(26) 0.4331(15) 0.4290(13) 0.084(6) Uani 1 d .
H21A H 0.4887 0.3864 0.4615 0.050 Uiso 0.50 d P
H21B H 0.3771 0.4974 0.4570 0.050 Uiso 0.50 d P
H21C H 0.3948 0.4993 0.4022 0.050 Uiso 0.50 d P
H21D H 0.4132 0.4440 0.4846 0.050 Uiso 0.50 d P
N7 N 0.3048(17) 0.3867(12) 0.4128(10) 0.076(5) Uani 1 d .
H7 H 0.2337(17) 0.4338(12) 0.3886(10) 0.050 Uiso 1 calc R
C22 C 0.2451(21) 0.3579(17) 0.4856(13) 0.087(7) Uani 1 d .
H22A H 0.1601(21) 0.3396(17) 0.4751(13) 0.050 Uiso 1 calc R
H22B H 0.2137(21) 0.4171(17) 0.5216(13) 0.050 Uiso 1 calc R
B B 0.7434(21) 0.2263(18) 0.8372(13) 0.070(6) Uani 1 d .
C23 C 0.7741(18) 0.2876(13) 0.9144(10) 0.058(5) Uani 1 d .
C24 C 0.9123(19) 0.2650(15) 0.9387(11) 0.068(5) Uani 1 d .
H24 H 0.9838 0.2088 0.9150 0.050 Uiso 1 calc .
C25 C 0.9499(20) 0.3206(17) 0.9957(14) 0.085(7) Uani 1 d .
H25 H 1.0462 0.3065 1.0056 0.050 Uiso 1 calc .
C26 C 0.8405(27) 0.4002(15) 1.0398(12) 0.084(7) Uani 1 d .
H26 H 0.8624 0.4392 1.0788 0.050 Uiso 1 calc .
C27 C 0.7044(25) 0.4156(17) 1.0221(15) 0.094(7) Uani 1 d .
H27 H 0.6301 0.4639 1.0522 0.050 Uiso 1 calc .
C28 C 0.6698(21) 0.3643(15) 0.9625(12) 0.070(5) Uani 1 d .
H28 H 0.5732 0.3803 0.9526 0.050 Uiso 1 calc .
C29 C 0.7955(17) 0.2787(13) 0.7575(10) 0.057(5) Uani 1 d .
C30 C 0.7555(20) 0.2590(13) 0.6818(10) 0.065(5) Uani 1 d .
H30 H 0.6946 0.2189 0.6792 0.050 Uiso 1 calc .
C31 C 0.8034(22) 0.2972(16) 0.6111(12) 0.076(6) Uani 1 d .
H31 H 0.7748 0.2818 0.5625 0.050 Uiso 1 calc .
C32 C 0.8934(21) 0.3582(16) 0.6120(13) 0.080(6) Uani 1 d .
H32 H 0.9242 0.3851 0.5650 0.050 Uiso 1 calc .
C33 C 0.9345(18) 0.3768(15) 0.6833(13) 0.074(6) Uani 1 d .
H33 H 0.9970 0.4156 0.6861 0.050 Uiso 1 calc .
C34 C 0.8836(17) 0.3383(14) 0.7525(11) 0.063(5) Uani 1 d .
H34 H 0.9127 0.3549 0.8005 0.050 Uiso 1 calc .
C35 C 0.8163(18) 0.1061(14) 0.8405(12) 0.065(5) Uani 1 d .
C36 C 0.8433(24) 0.0533(15) 0.9162(12) 0.079(6) Uani 1 d .
H36 H 0.8143 0.0925 0.9631 0.050 Uiso 1 calc .
C38 C 0.9574(22) -0.1121(15) 0.8510(15) 0.085(7) Uani 1 d .
H38 H 1.0045 -0.1822 0.8539 0.050 Uiso 1 calc .
C37 C 0.9076(24) -0.0488(15) 0.9229(13) 0.081(6) Uani 1 d .
H37 H 0.9198 -0.0782 0.9732 0.050 Uiso 1 calc .
C39 C 0.9330(25) -0.0657(14) 0.7800(12) 0.081(6) Uani 1 d .
H39 H 0.9600 -0.1051 0.7330 0.050 Uiso 1 calc .
C40 C 0.8694(20) 0.0378(14) 0.7754(11) 0.067(5) Uani 1 d .
H40 H 0.8605 0.0656 0.7244 0.050 Uiso 1 calc .
C41 C 0.5613(18) 0.2505(13) 0.8414(10) 0.057(4) Uani 1 d .
C42 C 0.4933(18) 0.1859(15) 0.8796(11) 0.066(5) Uani 1 d .
H42 H 0.5479 0.1263 0.9032 0.050 Uiso 1 calc .
C43 C 0.3429(20) 0.2093(18) 0.8830(13) 0.088(6) Uani 1 d .
H43 H 0.2995 0.1651 0.9097 0.050 Uiso 1 calc .
C44 C 0.2583(19) 0.2945(17) 0.8485(13) 0.077(6) Uani 1 d .
H44 H 0.1584 0.3100 0.8513 0.050 Uiso 1 calc .
C45 C 0.3253(20) 0.3543(20) 0.8107(13) 0.091(7) Uani 1 d .
H45 H 0.2703 0.4120 0.7852 0.050 Uiso 1 calc .
C46 C 0.4745(20) 0.3351(16) 0.8073(12) 0.073(5) Uani 1 d .
H46 H 0.5153 0.3811 0.7812 0.050 Uiso 1 calc .

loop_
_atom_type_symbol
_atom_type_description
_atom_type_scat_dispersion_real
_atom_type_scat_dispersion_imag
_atom_type_scat_source
C C 0.0033 0.0016 'International Tables Vol C Tables 4.2.6.8 and 6.1.1.4'
H H 0.0000 0.0000 'International Tables Vol C Tables 4.2.6.8 and 6.1.1.4'
N N 0.0061 0.0033 'International Tables Vol C Tables 4.2.6.8 and 6.1.1.4'
B B 0.0013 0.0007 'International Tables Vol C Tables 4.2.6.8 and 6.1.1.4'
Pb Pb -3.3944 10.1111 'International Tables Vol C Tables 4.2.6.8 and 6.1.1.4'
Cl Cl 0.1484 0.1585 'International Tables Vol C Tables 4.2.6.8 and 6.1.1.4'
O O 0.0106 0.0060 'International Tables Vol C Tables 4.2.6.8 and 6.1.1.4'

loop_
_geom_angle_atom_site_label_1
_geom_angle_atom_site_label_2
_geom_angle_atom_site_label_3
_geom_angle
N6 Pb N5 68.4(6)
N6 Pb N7 68.1(6)
N5 Pb N7 78.4(5)
N6 Pb N1 90.0(6)
N5 Pb N1 138.5(5)
N7 Pb N1 60.5(5)
O12 Cl O13 114.0(20)
O12 Cl O14 99.3(21)
O13 Cl O14 105.3(25)
O12 Cl O11 115.6(15)
O13 Cl O11 112.2(13)
O14 Cl O11 109.1(18)
C1 N1 C5 114.7(16)
C1 N1 Pb 128.9(12)
C5 N1 Pb 114.6(10)
N1 C1 C2 127.2(17)
N1 C1 C6 112.8(16)
C2 C1 C6 119.5(16)
C3 C2 C9 124.2(20)
C3 C2 C1 116.5(19)
C9 C2 C1 119.4(19)
C2 C3 C4 120.0(20)
C5 C4 C3 119.0(19)
C4 C5 N1 122.1(18)
C4 C5 C22 121.7(18)
N1 C5 C22 115.8(15)
N2 C6 C7 122.7(17)
N2 C6 C1 119.2(15)
C7 C6 C1 117.9(16)
C12 C7 C8 122.8(21)
C12 C7 C6 119.3(20)
C8 C7 C6 117.7(19)
C9 C8 C7 124.6(21)
C8 C9 C2 120.7(21)
C6 N2 C10 118.2(16)
N2 C10 C11 121.2(21)
N2 C10 C13 116.6(18)
C11 C10 C13 122.1(20)
C10 C11 C12 120.7(21)
C7 C12 C11 117.6(21)
C10 C13 N3 115.2(17)
C13 N3 C14 109.8(18)
C15 C14 N3 112.0(20)
N4 C15 C14 117.1(22)
C15 N4 C16 111.6(18)
C17 C16 N4 116.7(22)
C16 C17 N5 108.8(22)
C18 N5 C17 114.9(23)
C18 N5 Pb 116.4(15)
C17 N5 Pb 114.3(16)
N5 C18 C19 113.2(23)
C18 C19 N6 115.0(22)
C20 N6 C19 93.8(24)
C20 N6 C20' 53.1(25)
C19 N6 C20' 144.9(27)
C20 N6 Pb 116.8(16)
C19 N6 Pb 107.0(14)
C20' N6 Pb 99.6(22)
C21 C20' C20 69.9(31)
C21 C20' N6 108.4(36)
C20 C20' N6 54.9(28)
C20' C20 N6 72.0(26)
C20' C20 C21 51.7(27)
N6 C20 C21 107.9(23)
C20' C21 N7 115.5(27)
C20' C21 C20 58.4(33)
N7 C21 C20 106.1(19)
C22 N7 C21 109.5(17)
C22 N7 Pb 110.9(13)
C21 N7 Pb 109.6(11)
N7 C22 C5 115.2(16)
C35 B C29 114.0(17)
C35 B C23 112.8(15)
C29 B C23 106.3(16)
C35 B C41 108.0(16)
C29 B C41 109.0(14)
C23 B C41 106.4(15)
C24 C23 C28 113.2(16)
C24 C23 B 120.5(15)
C28 C23 B 126.3(16)
C25 C24 C23 124.0(17)
C24 C25 C26 119.7(18)
C27 C26 C25 116.4(19)
C26 C27 C28 123.2(19)
C27 C28 C23 122.9(19)
C34 C29 C30 112.4(16)
C34 C29 B 127.4(17)
C30 C29 B 120.1(17)
C31 C30 C29 122.6(19)
C32 C31 C30 120.8(19)
C33 C32 C31 117.6(18)
C32 C33 C34 119.9(19)
C29 C34 C33 126.6(18)
C40 C35 C36 111.2(16)
C40 C35 B 127.1(17)
C36 C35 B 121.6(17)
C37 C36 C35 124.5(19)
C39 C38 C37 117.6(17)
C36 C37 C38 119.4(19)
C38 C39 C40 121.3(19)
C39 C40 C35 125.9(18)
C46 C41 C42 116.2(16)
C46 C41 B 121.5(16)
C42 C41 B 122.2(15)
C41 C42 C43 120.6(18)
C44 C43 C42 122.1(18)
C45 C44 C43 116.6(18)
C44 C45 C46 123.2(22)
C41 C46 C45 121.3(20)

loop_
_geom_bond_atom_site_label_1
_geom_bond_atom_site_label_2
_geom_bond_distance
Pb N6 2.47(2)
Pb N5 2.60(2)
Pb N7 2.685(15)
Pb N1 2.77(2)
Cl O12 1.30(2)
Cl O13 1.32(2)
Cl O14 1.34(3)
Cl O11 1.41(2)
N1 C1 1.30(2)
N1 C5 1.41(2)
C1 C2 1.40(3)
C1 C6 1.47(2)
C2 C3 1.36(3)
C2 C9 1.38(3)
C3 C4 1.40(3)
C4 C5 1.37(3)
C5 C22 1.48(3)
C6 N2 1.32(2)
C6 C7 1.42(3)
C7 C12 1.36(3)
C7 C8 1.38(3)
C8 C9 1.33(3)
N2 C10 1.37(2)
C10 C11 1.38(3)
C10 C13 1.45(3)
C11 C12 1.40(4)
C13 N3 1.46(3)
N3 C14 1.50(3)
C14 C15 1.48(4)
C15 N4 1.38(3)
N4 C16 1.56(3)
C16 C17 1.35(4)
C17 N5 1.53(3)
N5 C18 1.39(3)
C18 C19 1.47(4)
C19 N6 1.58(3)
N6 C20 1.50(4)
N6 C20' 1.75(7)
C20' C21 1.35(5)
C20' C20 1.47(8)
C20 C21 1.62(5)
C21 N7 1.47(3)
N7 C22 1.41(3)
B C35 1.58(3)
B C29 1.62(3)
B C23 1.65(3)
B C41 1.70(3)
C23 C24 1.39(2)
C23 C28 1.42(2)
C24 C25 1.37(3)
C25 C26 1.43(3)
C26 C27 1.34(3)
C27 C28 1.35(3)
C29 C34 1.36(2)
C29 C30 1.41(3)
C30 C31 1.39(3)
C31 C32 1.39(3)
C32 C33 1.35(3)
C33 C34 1.38(3)
C35 C40 1.40(3)
C35 C36 1.45(3)
C36 C37 1.35(3)
C38 C39 1.35(3)
C38 C37 1.45(3)
C39 C40 1.36(2)
C41 C46 1.36(2)
C41 C42 1.38(2)
C42 C43 1.40(2)
C43 C44 1.36(3)
C44 C45 1.32(3)
C45 C46 1.40(3)
